data_4330608
loop_
_publ_author_name
'James J. Henkelis'
'Sarah A. Barnett'
'Lindsay P. Harding'
'Michaele J. Hardie'

_publ_section_title
;
 Coordination Polymers Utilizing N-Oxide Functionalized Host Ligands
;
_journal_name_full 'Inorganic Chemistry'
_journal_page_first 10657
_journal_page_last 10674
_journal_paper_doi 10.1021/ic300940k
_journal_volume 51
_journal_year 2012
_chemical_formula_sum 'C114 H136 Cl2 Cu N16 O42'
_chemical_formula_weight 2536.83
_chemical_name_systematic
; 
bis(dimethylformamide)bis{2,7,12-trimethoxy
-3,8,13-tris(3-N-oxide-pyridyloxy)-10,15-dihydro
-5H-tribenzo[a,d,g]cyclononatriene}copper(II) perchlorate 
dimethylformamide clathrate
;
_space_group_IT_number 14
_symmetry_cell_setting monoclinic
_symmetry_space_group_name_Hall '-P 2yn'
_symmetry_space_group_name_H-M 'P 1 21/n 1'
_atom_sites_solution_hydrogens geom
_atom_sites_solution_primary direct
_atom_sites_solution_secondary difmap
_audit_creation_method SHELXL-97
_cell_angle_alpha 90.00
_cell_angle_beta 100.091(2)
_cell_angle_gamma 90.00
_cell_formula_units_Z 2
_cell_length_a 16.2126(14)
_cell_length_b 19.3231(17)
_cell_length_c 19.8240(17)
_cell_measurement_temperature 150(2)
_cell_volume 6114.3(9)
_computing_cell_refinement 'Bruker SMART'
_computing_data_collection 'Bruker SMART'
_computing_data_reduction 'Bruker SAINT'
_computing_molecular_graphics 'X-Seed (Barbour)'
_computing_structure_refinement 'SHELXL-97 (Sheldrick, 1997)'
_computing_structure_solution 'SHELXS-97 (Sheldrick, 1990)'
_diffrn_ambient_temperature 150(2)
_diffrn_measured_fraction_theta_full 0.973
_diffrn_measured_fraction_theta_max 0.973
_diffrn_measurement_device_type 'BRUKER X8 CCD area detector'
_diffrn_measurement_method '\w, \p- scans'
_diffrn_radiation_monochromator graphite
_diffrn_radiation_source 'rotating anode'
_diffrn_radiation_type MoK\a
_diffrn_radiation_wavelength 0.71073
_diffrn_reflns_av_R_equivalents 0.0549
_diffrn_reflns_av_sigmaI/netI 0.0604
_diffrn_reflns_limit_h_max 22
_diffrn_reflns_limit_h_min -17
_diffrn_reflns_limit_k_max 24
_diffrn_reflns_limit_k_min -26
_diffrn_reflns_limit_l_max 12
_diffrn_reflns_limit_l_min -27
_diffrn_reflns_number 58430
_diffrn_reflns_theta_full 29.51
_diffrn_reflns_theta_max 29.51
_diffrn_reflns_theta_min 1.48
_exptl_absorpt_coefficient_mu 0.314
_exptl_absorpt_correction_T_max 0.9692
_exptl_absorpt_correction_T_min 0.9341
_exptl_absorpt_correction_type multi-scan
_exptl_absorpt_process_details SADABS
_exptl_crystal_colour green
_exptl_crystal_density_diffrn 1.378
_exptl_crystal_description block
_exptl_crystal_F_000 2662
_exptl_crystal_size_max 0.22
_exptl_crystal_size_mid 0.10
_exptl_crystal_size_min 0.10
_refine_diff_density_max 0.440
_refine_diff_density_min -0.419
_refine_diff_density_rms 0.056
_refine_ls_extinction_method none
_refine_ls_goodness_of_fit_ref 1.017
_refine_ls_hydrogen_treatment noref
_refine_ls_matrix_type full
_refine_ls_number_parameters 803
_refine_ls_number_reflns 16595
_refine_ls_number_restraints 0
_refine_ls_restrained_S_all 1.017
_refine_ls_R_factor_all 0.0807
_refine_ls_R_factor_gt 0.0470
_refine_ls_shift/su_max 0.001
_refine_ls_shift/su_mean 0.000
_refine_ls_structure_factor_coef Fsqd
_refine_ls_weighting_details 'calc w=1/[\s^2^(Fo^2^)+(0.0533P)^2^+2.0108P] where P=(Fo^2^+2Fc^2^)/3'
_refine_ls_weighting_scheme calc
_refine_ls_wR_factor_gt 0.1098
_refine_ls_wR_factor_ref 0.1258
_reflns_number_gt 11350
_reflns_number_total 16595
_reflns_threshold_expression >2sigma(I)
_cod_data_source_file ic300940k_si_002_14.cif
_cod_data_source_block c:'complex11'
_cod_database_code 4330608

loop_
_symmetry_equiv_pos_as_xyz
'x, y, z'
'-x+1/2, y+1/2, -z+1/2'
'-x, -y, -z'
'x-1/2, -y-1/2, z-1/2'

loop_
_atom_site_label
_atom_site_type_symbol
_atom_site_fract_x
_atom_site_fract_y
_atom_site_fract_z
_atom_site_U_iso_or_equiv
_atom_site_adp_type
_atom_site_occupancy
_atom_site_symmetry_multiplicity
_atom_site_calc_flag
_atom_site_refinement_flags
_atom_site_disorder_assembly
_atom_site_disorder_group
Cu1 Cu 0.0000 0.5000 0.5000 0.02030(8) Uani 1 2 d S . .
Cl1 Cl 0.10861(3) 0.22347(3) 0.12991(3) 0.04166(13) Uani 1 1 d . . .
O1 O -0.38701(9) 0.62319(8) 0.88558(6) 0.0348(3) Uani 1 1 d . . .
N1 N -0.67156(10) 0.75251(8) 1.03186(7) 0.0267(3) Uani 1 1 d . . .
C1 C -0.11587(11) 0.53379(9) 1.00492(8) 0.0230(4) Uani 1 1 d . . .
H1A H -0.0844 0.5371 1.0524 0.028 Uiso 1 1 calc R . .
H1B H -0.0944 0.5703 0.9775 0.028 Uiso 1 1 calc R . .
O2 O -0.46164(8) 0.59426(7) 0.99612(6) 0.0291(3) Uani 1 1 d . . .
N2 N -0.32620(10) 0.01603(8) 1.06655(7) 0.0258(3) Uani 1 1 d . . .
C2 C -0.20774(11) 0.54754(9) 1.00575(8) 0.0221(3) Uani 1 1 d . . .
O3 O -0.43326(9) 0.70896(8) 0.99619(9) 0.0445(4) Uani 1 1 d . . .
N3 N -0.04162(10) 0.37505(8) 0.58234(7) 0.0244(3) Uani 1 1 d . . .
C3 C -0.25429(12) 0.57728(9) 0.94615(8) 0.0253(4) Uani 1 1 d . . .
H3 H -0.2274 0.5865 0.9082 0.030 Uiso 1 1 calc R . .
O4 O -0.69525(9) 0.81666(7) 1.03800(7) 0.0345(3) Uani 1 1 d . . .
N4 N 0.00031(10) 0.61775(8) 0.66992(7) 0.0275(3) Uani 1 1 d . . .
C4 C -0.33806(12) 0.59333(10) 0.94143(8) 0.0260(4) Uani 1 1 d . . .
O5 O -0.36239(9) 0.29078(8) 1.16424(7) 0.0359(3) Uani 1 1 d . . .
N5 N 0.27764(12) 0.76196(9) 0.63059(9) 0.0392(4) Uani 1 1 d . . .
C5 C -0.37600(12) 0.57956(9) 0.99778(9) 0.0254(4) Uani 1 1 d . . .
O6 O -0.25143(9) 0.21087(7) 1.11781(6) 0.0316(3) Uani 1 1 d . . .
N6 N -0.05214(12) 0.93678(10) 0.71010(9) 0.0405(4) Uani 1 1 d . . .
C6 C -0.33164(12) 0.55062(9) 1.05674(8) 0.0255(4) Uani 1 1 d . . .
H6 H -0.3591 0.5420 1.0945 0.031 Uiso 1 1 calc R . .
O7 O -0.17779(12) 0.18045(8) 1.21986(7) 0.0547(5) Uani 1 1 d . . .
N7 N 0.07854(15) 0.98958(11) 0.93895(11) 0.0535(5) Uani 1 1 d . A 1
C7 C -0.24698(11) 0.53378(9) 1.06196(8) 0.0222(4) Uani 1 1 d . . .
O8 O -0.37394(9) 0.00416(7) 1.00543(6) 0.0288(3) Uani 1 1 d . . .
C8 C -0.20197(12) 0.50215(9) 1.12912(8) 0.0243(4) Uani 1 1 d . . .
H8A H -0.1421 0.5154 1.1361 0.029 Uiso 1 1 calc R . .
H8B H -0.2262 0.5216 1.1675 0.029 Uiso 1 1 calc R . .
O9 O -0.04871(9) 0.27838(7) 0.87979(6) 0.0328(3) Uani 1 1 d . . .
C9 C -0.20850(11) 0.42393(9) 1.13063(7) 0.0221(4) Uani 1 1 d . . .
O10 O -0.11336(8) 0.38574(7) 0.80281(6) 0.0275(3) Uani 1 1 d . . .
C10 C -0.28117(12) 0.39516(10) 1.14884(8) 0.0247(4) Uani 1 1 d . . .
H10 H -0.3223 0.4249 1.1619 0.030 Uiso 1 1 calc R . .
O11 O 0.01754(8) 0.41797(7) 0.79185(6) 0.0322(3) Uani 1 1 d . . .
C11 C -0.29386(12) 0.32401(10) 1.14808(8) 0.0262(4) Uani 1 1 d . . .
O12 O 0.01258(8) 0.38765(7) 0.54132(6) 0.0297(3) Uani 1 1 d . . .
C12 C -0.23292(12) 0.28172(10) 1.12849(8) 0.0261(4) Uani 1 1 d . . .
O13 O 0.01182(8) 0.53173(6) 0.59480(5) 0.0253(3) Uani 1 1 d . . .
C13 C -0.15983(12) 0.30855(10) 1.11327(8) 0.0241(4) Uani 1 1 d . . .
H13 H -0.1181 0.2782 1.1022 0.029 Uiso 1 1 calc R . .
O14 O 0.16460(12) 0.69043(8) 0.61800(9) 0.0548(5) Uani 1 1 d . . .
C14 C -0.14616(11) 0.38002(9) 1.11388(7) 0.0214(4) Uani 1 1 d . . .
O15 O 0.06708(11) 0.98744(9) 0.68647(8) 0.0471(4) Uani 1 1 d . . .
C15 C -0.06478(11) 0.40548(10) 1.09379(8) 0.0236(4) Uani 1 1 d . . .
H15A H -0.0180 0.3750 1.1144 0.028 Uiso 1 1 calc R . .
H15B H -0.0524 0.4529 1.1116 0.028 Uiso 1 1 calc R . .
O16 O 0.00757(19) 1.05595(12) 0.85267(11) 0.0943(8) Uani 1 1 d . A 1
C16 C -0.07210(11) 0.40551(9) 1.01603(8) 0.0211(3) Uani 1 1 d . . .
O17 O 0.13529(15) 0.27320(16) 0.08694(12) 0.1095(10) Uani 1 1 d . . .
C17 C -0.05400(11) 0.34337(9) 0.98525(8) 0.0232(4) Uani 1 1 d . . .
H17 H -0.0339 0.3050 1.0133 0.028 Uiso 1 1 calc R . .
O18 O 0.02375(12) 0.23282(12) 0.13514(11) 0.0783(7) Uani 1 1 d . . .
C18 C -0.06484(11) 0.33682(9) 0.91421(8) 0.0241(4) Uani 1 1 d . . .
O19 O 0.16054(13) 0.22713(11) 0.19557(9) 0.0725(6) Uani 1 1 d . . .
C19 C -0.09432(11) 0.39408(10) 0.87465(8) 0.0236(4) Uani 1 1 d . . .
O20 O 0.11976(16) 0.15626(15) 0.10499(17) 0.1248(12) Uani 1 1 d . . .
C20 C -0.10949(11) 0.45621(10) 0.90387(8) 0.0234(4) Uani 1 1 d . . .
H20 H -0.1274 0.4948 0.8754 0.028 Uiso 1 1 calc R . .
C21 C -0.09880(10) 0.46345(9) 0.97566(8) 0.0202(3) Uani 1 1 d . . .
C22 C -0.34476(14) 0.65016(13) 0.83385(10) 0.0417(5) Uani 1 1 d . . .
H22A H -0.2999 0.6814 0.8549 0.063 Uiso 1 1 calc R . .
H22B H -0.3847 0.6757 0.8000 0.063 Uiso 1 1 calc R . .
H22C H -0.3207 0.6119 0.8112 0.063 Uiso 1 1 calc R . .
C23 C -0.48078(12) 0.66224(10) 1.00010(9) 0.0277(4) Uani 1 1 d . . .
C24 C -0.56854(11) 0.67145(10) 1.01203(8) 0.0241(4) Uani 1 1 d . . .
C25 C -0.61989(12) 0.61654(10) 1.02354(9) 0.0289(4) Uani 1 1 d . . .
H25 H -0.6020 0.5700 1.0208 0.035 Uiso 1 1 calc R . .
C26 C -0.69777(13) 0.63194(11) 1.03901(9) 0.0315(4) Uani 1 1 d . . .
H26 H -0.7344 0.5955 1.0467 0.038 Uiso 1 1 calc R . .
C27 C -0.72243(12) 0.69936(11) 1.04334(9) 0.0307(4) Uani 1 1 d . . .
H27 H -0.7759 0.7092 1.0545 0.037 Uiso 1 1 calc R . .
C28 C -0.59560(12) 0.73862(10) 1.01503(8) 0.0257(4) Uani 1 1 d . . .
H28 H -0.5609 0.7756 1.0053 0.031 Uiso 1 1 calc R . .
C29 C -0.42505(15) 0.33251(13) 1.18667(14) 0.0502(6) Uani 1 1 d . . .
H29A H -0.4008 0.3565 1.2291 0.075 Uiso 1 1 calc R . .
H29B H -0.4714 0.3030 1.1951 0.075 Uiso 1 1 calc R . .
H29C H -0.4460 0.3666 1.1512 0.075 Uiso 1 1 calc R . .
C30 C -0.22087(12) 0.16514(10) 1.16675(9) 0.0292(4) Uani 1 1 d . . .
C31 C -0.24907(12) 0.09371(10) 1.14608(8) 0.0261(4) Uani 1 1 d . . .
C32 C -0.22151(13) 0.03869(11) 1.18984(9) 0.0332(4) Uani 1 1 d . . .
H32 H -0.1851 0.0464 1.2322 0.040 Uiso 1 1 calc R . .
C33 C -0.24826(14) -0.02716(11) 1.17019(10) 0.0379(5) Uani 1 1 d . . .
H33 H -0.2300 -0.0654 1.1991 0.045 Uiso 1 1 calc R . .
C34 C -0.30128(13) -0.03781(10) 1.10881(9) 0.0334(4) Uani 1 1 d . . .
H34 H -0.3205 -0.0832 1.0961 0.040 Uiso 1 1 calc R . .
C35 C -0.30158(12) 0.08138(9) 1.08398(8) 0.0245(4) Uani 1 1 d . . .
H35 H -0.3201 0.1187 1.0539 0.029 Uiso 1 1 calc R . .
C36 C -0.02029(15) 0.21924(11) 0.92061(11) 0.0414(5) Uani 1 1 d . . .
H36A H 0.0310 0.2310 0.9526 0.062 Uiso 1 1 calc R . .
H36B H -0.0086 0.1813 0.8908 0.062 Uiso 1 1 calc R . .
H36C H -0.0637 0.2048 0.9464 0.062 Uiso 1 1 calc R . .
C37 C -0.05078(12) 0.39722(9) 0.76735(8) 0.0236(4) Uani 1 1 d . . .
C38 C -0.07838(12) 0.37913(9) 0.69332(8) 0.0233(4) Uani 1 1 d . . .
C39 C -0.15668(13) 0.35182(10) 0.66726(9) 0.0308(4) Uani 1 1 d . . .
H39 H -0.1968 0.3443 0.6962 0.037 Uiso 1 1 calc R . .
C40 C -0.17508(13) 0.33575(11) 0.59781(9) 0.0337(5) Uani 1 1 d . . .
H40 H -0.2281 0.3165 0.5791 0.040 Uiso 1 1 calc R . .
C41 C -0.11715(12) 0.34756(10) 0.55623(9) 0.0288(4) Uani 1 1 d . . .
H41 H -0.1302 0.3364 0.5089 0.035 Uiso 1 1 calc R . .
C42 C -0.02150(12) 0.39047(9) 0.65010(8) 0.0244(4) Uani 1 1 d . . .
H42 H 0.0321 0.4092 0.6679 0.029 Uiso 1 1 calc R . .
C43 C -0.01947(12) 0.58790(9) 0.60945(8) 0.0250(4) Uani 1 1 d . . .
H43 H -0.0593 0.6100 0.5754 0.030 Uiso 1 1 calc R . .
C44 C -0.03051(16) 0.68652(11) 0.68292(10) 0.0416(5) Uani 1 1 d . . .
H44A H 0.0138 0.7207 0.6814 0.062 Uiso 1 1 calc R . .
H44B H -0.0468 0.6874 0.7282 0.062 Uiso 1 1 calc R . .
H44C H -0.0792 0.6977 0.6479 0.062 Uiso 1 1 calc R . .
C45 C 0.06083(14) 0.58719(12) 0.72449(9) 0.0400(5) Uani 1 1 d . . .
H45A H 0.0787 0.5421 0.7096 0.060 Uiso 1 1 calc R . .
H45B H 0.0351 0.5811 0.7653 0.060 Uiso 1 1 calc R . .
H45C H 0.1096 0.6177 0.7354 0.060 Uiso 1 1 calc R . .
C46 C 0.21875(18) 0.72594(12) 0.65334(12) 0.0502(6) Uani 1 1 d . . .
H46 H 0.2182 0.7276 0.7011 0.060 Uiso 1 1 calc R . .
C47 C 0.27946(17) 0.76383(14) 0.55772(12) 0.0532(6) Uani 1 1 d . . .
H47A H 0.3005 0.7196 0.5435 0.080 Uiso 1 1 calc R . .
H47B H 0.3164 0.8013 0.5480 0.080 Uiso 1 1 calc R . .
H47C H 0.2227 0.7719 0.5324 0.080 Uiso 1 1 calc R . .
C48 C 0.33973(18) 0.80294(14) 0.67574(13) 0.0566(7) Uani 1 1 d . . .
H48A H 0.3313 0.7974 0.7232 0.085 Uiso 1 1 calc R . .
H48B H 0.3335 0.8518 0.6627 0.085 Uiso 1 1 calc R . .
H48C H 0.3961 0.7871 0.6717 0.085 Uiso 1 1 calc R . .
C49 C -0.00362(16) 0.99068(12) 0.70017(11) 0.0422(5) Uani 1 1 d . . .
H49 H -0.0262 1.0356 0.7041 0.051 Uiso 1 1 calc R . .
C50 C -0.13511(17) 0.94633(15) 0.72697(15) 0.0612(7) Uani 1 1 d . . .
H50A H -0.1452 0.9958 0.7330 0.092 Uiso 1 1 calc R . .
H50B H -0.1387 0.9216 0.7695 0.092 Uiso 1 1 calc R . .
H50C H -0.1773 0.9281 0.6897 0.092 Uiso 1 1 calc R . .
C51 C -0.02258(18) 0.86668(12) 0.70543(12) 0.0513(6) Uani 1 1 d . . .
H51A H -0.0656 0.8393 0.6762 0.077 Uiso 1 1 calc R . .
H51B H -0.0108 0.8461 0.7513 0.077 Uiso 1 1 calc R . .
H51C H 0.0287 0.8670 0.6856 0.077 Uiso 1 1 calc R . .
C52 C 0.0254(2) 1.00016(16) 0.88035(15) 0.0702(9) Uani 1 1 d . A 1
H52 H -0.0010 0.9604 0.8580 0.084 Uiso 1 1 calc R A 1
C53 C 0.08977(19) 0.92101(14) 0.96939(15) 0.0617(7) Uani 1 1 d . A 1
H53A H 0.0577 0.8872 0.9385 0.093 Uiso 1 1 calc R A 1
H53B H 0.0699 0.9209 1.0133 0.093 Uiso 1 1 calc R A 1
H53C H 0.1493 0.9086 0.9769 0.093 Uiso 1 1 calc R A 1
C54 C 0.1218(2) 1.04686(15) 0.97645(15) 0.0664(8) Uani 1 1 d . A 1
H54A H 0.1150 1.0884 0.9477 0.100 Uiso 1 1 calc R A 1
H54B H 0.1815 1.0358 0.9891 0.100 Uiso 1 1 calc R A 1
H54C H 0.0983 1.0552 1.0180 0.100 Uiso 1 1 calc R A 1
N55 N -0.23032(13) 0.59475(11) 0.68918(9) 0.0500(5) Uani 1 1 d . . .
O56 O -0.12518(13) 0.54474(12) 0.76388(10) 0.0748(6) Uani 1 1 d . . .
C57 C -0.17339(16) 0.59201(15) 0.74712(12) 0.0512(6) Uani 1 1 d . . .
H57 H -0.1707 0.6303 0.7775 0.061 Uiso 1 1 calc R . .
C58 C -0.2842(2) 0.65402(19) 0.67405(15) 0.0800(11) Uani 1 1 d . . .
H58A H -0.2667 0.6903 0.7081 0.120 Uiso 1 1 calc R . .
H58B H -0.3422 0.6406 0.6755 0.120 Uiso 1 1 calc R . .
H58C H -0.2804 0.6715 0.6283 0.120 Uiso 1 1 calc R . .
C55 C -0.2380(2) 0.53906(19) 0.63999(16) 0.0842(10) Uani 1 1 d . . .
H55A H -0.2009 0.5009 0.6585 0.126 Uiso 1 1 calc R . .
H55B H -0.2221 0.5557 0.5974 0.126 Uiso 1 1 calc R . .
H55C H -0.2961 0.5227 0.6307 0.126 Uiso 1 1 calc R . .

loop_
_atom_site_aniso_label
_atom_site_aniso_U_11
_atom_site_aniso_U_22
_atom_site_aniso_U_33
_atom_site_aniso_U_23
_atom_site_aniso_U_13
_atom_site_aniso_U_12
Cu1 0.02688(17) 0.02106(15) 0.01317(11) -0.00135(10) 0.00404(10) -0.00086(13)
Cl1 0.0321(3) 0.0544(3) 0.0397(2) 0.0010(2) 0.0096(2) 0.0059(2)
O1 0.0253(8) 0.0499(9) 0.0290(6) 0.0062(6) 0.0042(5) 0.0076(7)
N1 0.0262(9) 0.0332(9) 0.0206(6) 0.0001(6) 0.0035(6) 0.0039(7)
C1 0.0200(9) 0.0244(9) 0.0248(7) 0.0003(6) 0.0047(6) -0.0025(7)
O2 0.0240(7) 0.0261(7) 0.0383(7) 0.0001(5) 0.0088(5) 0.0017(6)
N2 0.0281(9) 0.0268(8) 0.0228(6) 0.0032(6) 0.0058(6) 0.0026(7)
C2 0.0201(9) 0.0213(9) 0.0250(7) -0.0041(6) 0.0041(6) -0.0013(7)
O3 0.0291(9) 0.0300(8) 0.0783(11) -0.0037(7) 0.0205(8) -0.0038(7)
N3 0.0269(9) 0.0261(8) 0.0219(6) 0.0015(6) 0.0087(6) 0.0005(7)
C3 0.0253(10) 0.0268(10) 0.0249(7) -0.0013(7) 0.0077(7) -0.0004(8)
O4 0.0400(9) 0.0315(8) 0.0336(7) 0.0029(6) 0.0113(6) 0.0109(6)
N4 0.0359(10) 0.0292(8) 0.0176(6) -0.0035(6) 0.0046(6) 0.0023(7)
C4 0.0252(10) 0.0266(9) 0.0261(8) -0.0013(7) 0.0046(7) 0.0023(8)
O5 0.0256(8) 0.0398(8) 0.0431(7) 0.0078(6) 0.0083(6) -0.0054(6)
N5 0.0478(12) 0.0324(10) 0.0369(8) 0.0007(7) 0.0058(8) -0.0022(9)
C5 0.0198(10) 0.0253(9) 0.0324(8) -0.0022(7) 0.0078(7) 0.0023(7)
O6 0.0376(8) 0.0258(7) 0.0284(6) 0.0044(5) -0.0027(6) -0.0063(6)
N6 0.0422(12) 0.0366(10) 0.0438(9) 0.0070(8) 0.0106(8) 0.0061(9)
C6 0.0270(10) 0.0243(9) 0.0270(8) -0.0010(7) 0.0099(7) -0.0003(8)
O7 0.0768(13) 0.0394(9) 0.0363(8) 0.0013(6) -0.0220(8) -0.0001(9)
N7 0.0638(15) 0.0501(13) 0.0504(11) -0.0064(9) 0.0204(10) 0.0028(11)
C7 0.0219(9) 0.0205(9) 0.0242(7) -0.0024(6) 0.0041(7) 0.0002(7)
O8 0.0378(8) 0.0298(7) 0.0194(5) -0.0021(5) 0.0065(5) -0.0015(6)
C8 0.0239(10) 0.0288(9) 0.0204(7) -0.0042(7) 0.0050(6) 0.0001(8)
O9 0.0421(9) 0.0293(7) 0.0282(6) -0.0050(5) 0.0096(6) 0.0010(6)
C9 0.0220(9) 0.0286(9) 0.0147(6) -0.0004(6) 0.0001(6) -0.0012(7)
O10 0.0256(7) 0.0397(8) 0.0179(5) -0.0021(5) 0.0060(5) -0.0055(6)
C10 0.0226(10) 0.0322(10) 0.0191(7) 0.0006(6) 0.0034(6) 0.0017(8)
O11 0.0257(8) 0.0481(9) 0.0226(6) -0.0002(5) 0.0039(5) -0.0055(6)
C11 0.0219(10) 0.0357(11) 0.0203(7) 0.0046(7) 0.0011(6) -0.0043(8)
O12 0.0308(8) 0.0378(8) 0.0238(6) 0.0005(5) 0.0137(5) -0.0021(6)
C12 0.0293(11) 0.0275(10) 0.0198(7) 0.0025(6) -0.0005(7) -0.0034(8)
O13 0.0345(8) 0.0249(7) 0.0161(5) -0.0015(4) 0.0032(5) 0.0027(6)
C13 0.0241(10) 0.0303(10) 0.0173(7) 0.0004(6) 0.0019(6) 0.0021(8)
O14 0.0724(13) 0.0356(9) 0.0571(10) -0.0098(7) 0.0129(9) -0.0188(9)
C14 0.0203(9) 0.0294(9) 0.0138(6) -0.0001(6) 0.0009(6) -0.0012(7)
O15 0.0418(10) 0.0569(11) 0.0448(8) 0.0107(7) 0.0138(7) 0.0060(8)
C15 0.0223(10) 0.0295(9) 0.0183(7) 0.0001(6) 0.0020(6) 0.0004(8)
O16 0.151(2) 0.0601(14) 0.0663(13) -0.0071(11) 0.0043(14) 0.0313(15)
C16 0.0147(9) 0.0294(9) 0.0196(7) -0.0002(6) 0.0041(6) -0.0042(7)
O17 0.0684(16) 0.168(3) 0.0896(16) 0.0724(17) 0.0075(13) -0.0255(16)
C17 0.0204(9) 0.0271(9) 0.0223(7) 0.0028(6) 0.0042(6) -0.0015(7)
O18 0.0374(11) 0.1060(17) 0.0971(15) 0.0409(13) 0.0269(10) 0.0273(11)
C18 0.0223(10) 0.0266(9) 0.0246(7) -0.0027(7) 0.0074(7) -0.0034(8)
O19 0.0691(14) 0.0884(15) 0.0527(10) 0.0045(10) -0.0090(9) 0.0029(11)
C19 0.0185(9) 0.0349(10) 0.0181(7) -0.0006(7) 0.0052(6) -0.0042(8)
O20 0.0762(18) 0.116(2) 0.183(3) -0.099(2) 0.0236(18) -0.0054(15)
C20 0.0171(9) 0.0310(10) 0.0223(7) 0.0043(7) 0.0042(6) -0.0021(7)
C21 0.0129(8) 0.0258(9) 0.0225(7) -0.0004(6) 0.0047(6) -0.0029(7)
C22 0.0340(13) 0.0569(14) 0.0351(10) 0.0133(9) 0.0082(9) 0.0074(11)
C23 0.0263(11) 0.0261(10) 0.0315(8) -0.0017(7) 0.0071(7) -0.0006(8)
C24 0.0201(10) 0.0302(10) 0.0214(7) -0.0014(7) 0.0019(6) 0.0009(8)
C25 0.0300(11) 0.0275(10) 0.0288(8) -0.0025(7) 0.0039(7) -0.0024(8)
C26 0.0266(11) 0.0364(11) 0.0313(9) -0.0014(8) 0.0043(7) -0.0106(9)
C27 0.0212(10) 0.0434(12) 0.0281(8) -0.0001(8) 0.0057(7) -0.0028(9)
C28 0.0235(10) 0.0310(10) 0.0230(7) 0.0011(7) 0.0056(7) -0.0027(8)
C29 0.0267(13) 0.0549(16) 0.0723(16) 0.0102(12) 0.0180(11) 0.0000(11)
C30 0.0282(11) 0.0352(11) 0.0240(8) 0.0020(7) 0.0036(7) 0.0025(8)
C31 0.0236(10) 0.0311(10) 0.0244(7) 0.0035(7) 0.0059(7) 0.0026(8)
C32 0.0320(12) 0.0378(12) 0.0283(8) 0.0079(8) 0.0017(8) 0.0032(9)
C33 0.0404(13) 0.0330(11) 0.0385(10) 0.0127(8) 0.0022(9) 0.0061(10)
C34 0.0387(12) 0.0272(10) 0.0344(9) 0.0061(8) 0.0061(8) 0.0052(9)
C35 0.0259(10) 0.0249(9) 0.0237(7) 0.0041(6) 0.0074(7) 0.0031(8)
C36 0.0504(15) 0.0285(11) 0.0446(11) -0.0062(9) 0.0064(10) 0.0041(10)
C37 0.0241(10) 0.0267(9) 0.0203(7) 0.0027(6) 0.0046(7) 0.0008(8)
C38 0.0253(10) 0.0250(9) 0.0200(7) 0.0005(6) 0.0052(6) -0.0006(7)
C39 0.0303(11) 0.0390(11) 0.0248(8) -0.0022(7) 0.0093(7) -0.0079(9)
C40 0.0290(11) 0.0445(12) 0.0275(8) -0.0053(8) 0.0048(8) -0.0126(9)
C41 0.0342(11) 0.0304(10) 0.0221(7) -0.0044(7) 0.0054(7) -0.0039(8)
C42 0.0249(10) 0.0270(9) 0.0215(7) 0.0002(6) 0.0045(7) -0.0009(8)
C43 0.0325(11) 0.0269(10) 0.0151(6) 0.0001(6) 0.0029(6) -0.0003(8)
C44 0.0590(16) 0.0344(12) 0.0320(9) -0.0095(8) 0.0099(10) 0.0044(11)
C45 0.0460(14) 0.0521(14) 0.0188(8) -0.0051(8) -0.0030(8) 0.0086(11)
C46 0.0763(19) 0.0349(12) 0.0425(11) -0.0064(9) 0.0186(12) -0.0106(13)
C47 0.0517(16) 0.0648(17) 0.0438(12) 0.0077(11) 0.0106(11) -0.0026(13)
C48 0.0599(18) 0.0526(16) 0.0550(14) -0.0063(12) 0.0036(12) -0.0129(13)
C49 0.0455(14) 0.0402(13) 0.0418(11) 0.0098(9) 0.0101(10) 0.0082(11)
C50 0.0487(17) 0.0578(17) 0.0820(19) 0.0114(14) 0.0251(14) 0.0047(13)
C51 0.0625(18) 0.0405(14) 0.0496(13) 0.0013(10) 0.0063(12) 0.0051(12)
C52 0.096(3) 0.0584(19) 0.0577(16) -0.0136(14) 0.0167(16) 0.0136(17)
C53 0.064(2) 0.0589(18) 0.0667(16) 0.0053(13) 0.0252(14) 0.0006(14)
C54 0.071(2) 0.0625(19) 0.0702(17) -0.0142(14) 0.0236(15) -0.0013(16)
N55 0.0465(13) 0.0649(14) 0.0394(9) 0.0151(9) 0.0100(9) 0.0081(11)
O56 0.0675(14) 0.0893(16) 0.0678(12) 0.0410(11) 0.0123(10) 0.0209(12)
C57 0.0462(15) 0.0662(17) 0.0443(12) 0.0166(11) 0.0158(11) 0.0025(13)
C58 0.075(2) 0.113(3) 0.0604(16) 0.0463(17) 0.0345(15) 0.044(2)
C55 0.098(3) 0.089(3) 0.0646(18) -0.0083(17) 0.0111(18) -0.017(2)

loop_
_atom_type_symbol
_atom_type_description
_atom_type_scat_dispersion_real
_atom_type_scat_dispersion_imag
_atom_type_scat_source
C C 0.0033 0.0016 'International Tables Vol C Tables 4.2.6.8 and 6.1.1.4'
H H 0.0000 0.0000 'International Tables Vol C Tables 4.2.6.8 and 6.1.1.4'
N N 0.0061 0.0033 'International Tables Vol C Tables 4.2.6.8 and 6.1.1.4'
O O 0.0106 0.0060 'International Tables Vol C Tables 4.2.6.8 and 6.1.1.4'
Cl Cl 0.1484 0.1585 'International Tables Vol C Tables 4.2.6.8 and 6.1.1.4'
Cu Cu 0.3201 1.2651 'International Tables Vol C Tables 4.2.6.8 and 6.1.1.4'

loop_
_geom_angle_atom_site_label_1
_geom_angle_atom_site_label_2
_geom_angle_atom_site_label_3
_geom_angle
_geom_angle_site_symmetry_1
_geom_angle_site_symmetry_3
O13 Cu1 O13 180.0 3_566 .
O13 Cu1 O8 91.90(5) 3_566 2_456
O13 Cu1 O8 88.10(5) . 2_456
O13 Cu1 O8 88.10(5) 3_566 4_665
O13 Cu1 O8 91.90(5) . 4_665
O8 Cu1 O8 179.998(1) 2_456 4_665
O13 Cu1 O12 91.94(5) 3_566 .
O13 Cu1 O12 88.06(5) . .
O8 Cu1 O12 94.66(5) 2_456 .
O8 Cu1 O12 85.34(5) 4_665 .
O13 Cu1 O12 88.07(5) 3_566 3_566
O13 Cu1 O12 91.93(5) . 3_566
O8 Cu1 O12 85.34(5) 2_456 3_566
O8 Cu1 O12 94.66(5) 4_665 3_566
O12 Cu1 O12 180.0 . 3_566
O17 Cl1 O18 111.47(14) . .
O17 Cl1 O20 110.2(2) . .
O18 Cl1 O20 109.27(15) . .
O17 Cl1 O19 109.02(14) . .
O18 Cl1 O19 110.79(13) . .
O20 Cl1 O19 105.92(17) . .
C4 O1 C22 116.80(15) . .
O4 N1 C28 120.22(16) . .
O4 N1 C27 120.16(16) . .
C28 N1 C27 119.62(17) . .
C2 C1 C21 113.91(14) . .
C23 O2 C5 115.33(14) . .
O8 N2 C35 119.33(14) . .
O8 N2 C34 119.45(16) . .
C35 N2 C34 121.19(16) . .
C7 C2 C3 119.54(16) . .
C7 C2 C1 123.98(15) . .
C3 C2 C1 116.46(15) . .
O12 N3 C41 119.51(14) . .
O12 N3 C42 119.88(15) . .
C41 N3 C42 120.61(15) . .
C4 C3 C2 121.67(16) . .
C43 N4 C45 121.62(16) . .
C43 N4 C44 121.54(16) . .
C45 N4 C44 116.52(15) . .
O1 C4 C3 124.94(16) . .
O1 C4 C5 116.99(17) . .
C3 C4 C5 118.06(16) . .
C11 O5 C29 117.32(17) . .
C46 N5 C47 119.6(2) . .
C46 N5 C48 122.57(19) . .
C47 N5 C48 117.8(2) . .
C6 C5 C4 121.30(17) . .
C6 C5 O2 117.78(15) . .
C4 C5 O2 120.91(16) . .
C30 O6 C12 119.28(14) . .
C49 N6 C51 120.6(2) . .
C49 N6 C50 121.7(2) . .
C51 N6 C50 117.7(2) . .
C5 C6 C7 121.13(16) . .
C52 N7 C54 120.8(3) . .
C52 N7 C53 121.0(3) . .
C54 N7 C53 118.1(2) . .
C6 C7 C2 118.29(15) . .
C6 C7 C8 118.05(15) . .
C2 C7 C8 123.66(16) . .
N2 O8 Cu1 118.18(10) . 2_446
C9 C8 C7 113.04(14) . .
C18 O9 C36 116.65(14) . .
C14 C9 C10 119.51(17) . .
C14 C9 C8 122.85(16) . .
C10 C9 C8 117.64(16) . .
C37 O10 C19 117.05(13) . .
C11 C10 C9 121.16(17) . .
O5 C11 C12 115.83(17) . .
O5 C11 C10 125.88(18) . .
C12 C11 C10 118.29(17) . .
N3 O12 Cu1 111.32(10) . .
C13 C12 C11 121.49(18) . .
C13 C12 O6 120.15(17) . .
C11 C12 O6 118.06(17) . .
C43 O13 Cu1 121.27(10) . .
C12 C13 C14 120.80(17) . .
C13 C14 C9 118.65(16) . .
C13 C14 C15 117.35(16) . .
C9 C14 C15 123.97(16) . .
C14 C15 C16 110.27(13) . .
C21 C16 C17 120.24(14) . .
C21 C16 C15 122.66(15) . .
C17 C16 C15 117.05(15) . .
C18 C17 C16 121.25(16) . .
O9 C18 C19 116.88(14) . .
O9 C18 C17 125.26(16) . .
C19 C18 C17 117.85(16) . .
C20 C19 C18 121.76(14) . .
C20 C19 O10 120.08(15) . .
C18 C19 O10 118.05(15) . .
C19 C20 C21 120.86(16) . .
C16 C21 C20 117.95(16) . .
C16 C21 C1 123.70(14) . .
C20 C21 C1 118.35(15) . .
O3 C23 O2 124.77(18) . .
O3 C23 C24 124.17(18) . .
O2 C23 C24 111.04(16) . .
C28 C24 C25 120.53(17) . .
C28 C24 C23 116.07(16) . .
C25 C24 C23 123.29(17) . .
C26 C25 C24 117.90(18) . .
C27 C26 C25 120.42(18) . .
N1 C27 C26 121.00(18) . .
N1 C28 C24 120.48(17) . .
O7 C30 O6 124.01(19) . .
O7 C30 C31 125.19(18) . .
O6 C30 C31 110.79(15) . .
C35 C31 C32 120.00(18) . .
C35 C31 C30 120.93(16) . .
C32 C31 C30 119.07(16) . .
C33 C32 C31 118.51(18) . .
C34 C33 C32 120.30(18) . .
N2 C34 C33 120.33(19) . .
N2 C35 C31 119.65(16) . .
O11 C37 O10 124.74(15) . .
O11 C37 C38 124.84(16) . .
O10 C37 C38 110.41(15) . .
C42 C38 C39 119.71(15) . .
C42 C38 C37 116.94(16) . .
C39 C38 C37 123.36(15) . .
C38 C39 C40 118.47(17) . .
C41 C40 C39 120.40(18) . .
N3 C41 C40 120.30(16) . .
N3 C42 C38 120.50(17) . .
O13 C43 N4 123.07(16) . .
O14 C46 N5 125.8(2) . .
O15 C49 N6 126.1(2) . .
O16 C52 N7 126.3(3) . .
C57 N55 C58 120.7(3) . .
C57 N55 C55 120.9(3) . .
C58 N55 C55 118.4(3) . .
O56 C57 N55 125.4(3) . .

loop_
_geom_bond_atom_site_label_1
_geom_bond_atom_site_label_2
_geom_bond_distance
_geom_bond_site_symmetry_2
Cu1 O13 1.9540(11) 3_566
Cu1 O13 1.9540(11) .
Cu1 O8 2.0291(14) 2_456
Cu1 O8 2.0292(14) 4_665
Cu1 O12 2.3167(13) .
Cu1 O12 2.3168(13) 3_566
Cl1 O17 1.402(2) .
Cl1 O18 1.4094(19) .
Cl1 O20 1.412(2) .
Cl1 O19 1.4228(18) .
O1 C4 1.371(2) .
O1 C22 1.428(2) .
N1 O4 1.310(2) .
N1 C28 1.358(2) .
N1 C27 1.361(3) .
C1 C2 1.516(2) .
C1 C21 1.522(2) .
O2 C23 1.355(2) .
O2 C5 1.412(2) .
N2 O8 1.3383(18) .
N2 C35 1.351(2) .
N2 C34 1.352(2) .
C2 C7 1.402(2) .
C2 C3 1.408(2) .
O3 C23 1.198(2) .
N3 O12 1.3202(18) .
N3 C41 1.352(2) .
N3 C42 1.359(2) .
C3 C4 1.380(3) .
N4 C43 1.318(2) .
N4 C45 1.453(2) .
N4 C44 1.458(3) .
C4 C5 1.392(2) .
O5 C11 1.369(2) .
O5 C29 1.428(3) .
N5 C46 1.323(3) .
N5 C47 1.450(3) .
N5 C48 1.458(3) .
C5 C6 1.379(2) .
O6 C30 1.341(2) .
O6 C12 1.410(2) .
N6 C49 1.340(3) .
N6 C51 1.445(3) .
N6 C50 1.454(3) .
C6 C7 1.397(3) .
O7 C30 1.194(2) .
N7 C52 1.335(4) .
N7 C54 1.445(3) .
N7 C53 1.454(3) .
C7 C8 1.529(2) .
O8 Cu1 2.0292(14) 2_446
C8 C9 1.516(3) .
O9 C18 1.368(2) .
O9 C36 1.429(2) .
C9 C14 1.403(2) .
C9 C10 1.406(2) .
O10 C37 1.350(2) .
O10 C19 1.4126(18) .
C10 C11 1.390(3) .
O11 C37 1.198(2) .
C11 C12 1.389(3) .
C12 C13 1.375(3) .
O13 C43 1.254(2) .
C13 C14 1.398(3) .
O14 C46 1.232(3) .
C14 C15 1.525(2) .
O15 C49 1.225(3) .
C15 C16 1.525(2) .
O16 C52 1.221(3) .
C16 C21 1.400(2) .
C16 C17 1.401(2) .
C17 C18 1.394(2) .
C18 C19 1.392(3) .
C19 C20 1.374(3) .
C20 C21 1.410(2) .
C23 C24 1.493(3) .
C24 C28 1.375(3) .
C24 C25 1.392(3) .
C25 C26 1.383(3) .
C26 C27 1.370(3) .
C30 C31 1.489(3) .
C31 C35 1.389(2) .
C31 C32 1.395(3) .
C32 C33 1.378(3) .
C33 C34 1.377(3) .
C37 C38 1.499(2) .
C38 C42 1.382(2) .
C38 C39 1.388(3) .
C39 C40 1.392(2) .
C40 C41 1.373(3) .
N55 C57 1.343(3) .
N55 C58 1.440(3) .
N55 C55 1.443(4) .
O56 C57 1.210(3) .
